data_7235646
loop_
_publ_author_name
'Jiang, Xiu-Yang'
'Liu, Zhi-Cheng'
'Fang, Li'
'Yan, Sheng-Jiao'
'Lin, Jun'

_publ_section_title
;
 Construction of C(sp2)--S and C(sp2)--Se bonds via a silver(i)-mediated
 coupling reaction of heterocyclic ketene aminals with diaryl
 dichalcogenides
;
_journal_issue 50
_journal_name_full 'RSC Adv.'
_journal_page_first 26389
_journal_paper_doi 10.1039/C4RA02519A
_journal_volume 4
_journal_year 2014
_chemical_formula_sum 'C18 H18 N2 O2 S'
_chemical_formula_weight 326.40
_chemical_name_common
; 
2-(imidazolidin-2-ylidene)-2-((4-methoxyphenyl)thio)-1-phenylethanone
;
_chemical_name_systematic
; 
2-(imidazolidin-2-ylidene)-2-((4-methoxyphenyl)thio)-1-phenylethanone
;
_space_group_IT_number 14
_space_group_name_Hall '-P 2ybc'
_space_group_name_H-M_alt 'P 1 21/c 1'
_symmetry_cell_setting monoclinic
_symmetry_space_group_name_H-M 'P 1 21/c 1'
_atom_sites_solution_hydrogens geom
_atom_sites_solution_primary direct
_atom_sites_solution_secondary difmap
_audit_creation_method SHELXL-97
_cell_angle_alpha 90.00
_cell_angle_beta 102.048(2)
_cell_angle_gamma 90.00
_cell_formula_units_Z 4
_cell_length_a 11.5631(18)
_cell_length_b 15.924(3)
_cell_length_c 8.8842(14)
_cell_measurement_temperature 298(2)
_cell_volume 1599.8(5)
_computing_cell_refinement 'Bruker apex II'
_computing_data_collection 'Bruker apex II'
_computing_data_reduction 'Bruker SAINT'
_computing_molecular_graphics 'Bruker SHELXTL'
_computing_publication_material 'Bruker SHELXTL'
_computing_structure_refinement 'SHELXL-97 (Sheldrick, 1997)'
_computing_structure_solution 'SHELXS-97 (Sheldrick, 1990)'
_diffrn_ambient_temperature 298(2)
_diffrn_measured_fraction_theta_full 0.955
_diffrn_measured_fraction_theta_max 0.955
_diffrn_measurement_device_type 'CCD area detector'
_diffrn_measurement_method 'phi and omega scans'
_diffrn_radiation_monochromator graphite
_diffrn_radiation_source 'fine-focus sealed tube'
_diffrn_radiation_type MoK\a
_diffrn_radiation_wavelength 0.71073
_diffrn_reflns_av_R_equivalents 0.0468
_diffrn_reflns_av_sigmaI/netI 0.0599
_diffrn_reflns_limit_h_max 15
_diffrn_reflns_limit_h_min -15
_diffrn_reflns_limit_k_max 20
_diffrn_reflns_limit_k_min -20
_diffrn_reflns_limit_l_max 11
_diffrn_reflns_limit_l_min -8
_diffrn_reflns_number 10822
_diffrn_reflns_theta_full 28.19
_diffrn_reflns_theta_max 28.19
_diffrn_reflns_theta_min 1.80
_exptl_absorpt_coefficient_mu 0.214
_exptl_absorpt_correction_T_max 0.9707
_exptl_absorpt_correction_T_min 0.9525
_exptl_absorpt_correction_type multi-scan
_exptl_absorpt_process_details sadabs
_exptl_crystal_colour COLOURLESS
_exptl_crystal_density_diffrn 1.355
_exptl_crystal_density_method 'not measured'
_exptl_crystal_description BLOCK
_exptl_crystal_F_000 688
_exptl_crystal_size_max 0.23
_exptl_crystal_size_mid 0.16
_exptl_crystal_size_min 0.14
_refine_diff_density_max 0.178
_refine_diff_density_min -0.268
_refine_diff_density_rms 0.045
_refine_ls_extinction_coef 0.0116(14)
_refine_ls_extinction_method SHELXL
_refine_ls_goodness_of_fit_ref 0.926
_refine_ls_hydrogen_treatment mixed
_refine_ls_matrix_type full
_refine_ls_number_parameters 209
_refine_ls_number_reflns 3761
_refine_ls_number_restraints 0
_refine_ls_restrained_S_all 0.926
_refine_ls_R_factor_all 0.0963
_refine_ls_R_factor_gt 0.0476
_refine_ls_shift/su_max 0.000
_refine_ls_shift/su_mean 0.000
_refine_ls_structure_factor_coef Fsqd
_refine_ls_weighting_details 'calc w=1/[\s^2^(Fo^2^)+(0.0560P)^2^+0.1915P] where P=(Fo^2^+2Fc^2^)/3'
_refine_ls_weighting_scheme calc
_refine_ls_wR_factor_gt 0.1024
_refine_ls_wR_factor_ref 0.1267
_reflns_number_gt 2163
_reflns_number_total 3761
_reflns_threshold_expression >2sigma(I)
_cod_data_source_file c4ra02519a2.cif
_cod_data_source_block 3g
_cod_depositor_comments
;
The following automatic conversions were performed:

data item '_symmetry_cell_setting' value 'Monoclinic' was changed to
'monoclinic' in accordance with the
/home/saulius/struct/COD-crude-data/automatic-downloads/DataCite-retrospective/RSC/depositions/lib/dictionaries/cif_core.dic
dictionary named 'cif_core.dic' version 2.4.2 last updated on
2011-04-26.

Automatic conversion script
Id: cif_fix_values 6909 2019-04-08 15:41:33Z antanas 
;
_cod_original_cell_volume 1599.8(4)
_cod_original_sg_symbol_H-M P2(1)/c
_cod_database_code 7235646

loop_
_symmetry_equiv_pos_as_xyz
'x, y, z'
'-x, y+1/2, -z+1/2'
'-x, -y, -z'
'x, -y-1/2, z-1/2'

loop_
_atom_site_label
_atom_site_type_symbol
_atom_site_fract_x
_atom_site_fract_y
_atom_site_fract_z
_atom_site_U_iso_or_equiv
_atom_site_adp_type
_atom_site_occupancy
_atom_site_symmetry_multiplicity
_atom_site_calc_flag
_atom_site_refinement_flags
N1 N 0.39260(17) 0.10439(12) 0.8839(2) 0.0555(5) Uani 1 1 d .
H1 H 0.3257 0.0846 0.8953 0.067 Uiso 1 1 calc R
N2 N 0.53401(15) 0.14076(12) 0.7688(2) 0.0547(5) Uani 1 1 d .
H2 H 0.5691 0.1545 0.6961 0.066 Uiso 1 1 calc R
O1 O 0.18721(16) -0.27449(11) 0.7660(2) 0.0713(5) Uani 1 1 d .
O2 O 0.47976(14) 0.15161(12) 0.4591(2) 0.0689(5) Uani 1 1 d .
S1 S 0.19292(5) 0.08748(4) 0.60636(7) 0.04673(19) Uani 1 1 d .
C1 C 0.0895(2) -0.30893(17) 0.8179(3) 0.0762(8) Uani 1 1 d .
H1A H 0.0759 -0.2773 0.9046 0.114 Uiso 1 1 calc R
H1B H 0.1059 -0.3664 0.8478 0.114 Uiso 1 1 calc R
H1C H 0.0204 -0.3064 0.7364 0.114 Uiso 1 1 calc R
C2 C 0.1819(2) -0.19061(14) 0.7272(3) 0.0509(6) Uani 1 1 d .
C3 C 0.0846(2) -0.13916(15) 0.7240(3) 0.0525(6) Uani 1 1 d .
H3 H 0.0159 -0.1608 0.7478 0.063 Uiso 1 1 calc R
C4 C 0.09064(19) -0.05542(15) 0.6851(3) 0.0495(6) Uani 1 1 d .
H4 H 0.0251 -0.0212 0.6826 0.059 Uiso 1 1 calc R
C5 C 0.19189(17) -0.02145(13) 0.6498(2) 0.0418(5) Uani 1 1 d .
C6 C 0.28764(19) -0.07475(14) 0.6513(3) 0.0480(6) Uani 1 1 d .
H6 H 0.3561 -0.0536 0.6259 0.058 Uiso 1 1 calc R
C7 C 0.2826(2) -0.15774(15) 0.6894(3) 0.0517(6) Uani 1 1 d .
H7 H 0.3475 -0.1923 0.6899 0.062 Uiso 1 1 calc R
C8 C 0.34102(18) 0.11006(13) 0.6035(3) 0.0439(5) Uani 1 1 d .
C9 C 0.42041(19) 0.11876(13) 0.7469(3) 0.0457(5) Uani 1 1 d .
C10 C 0.5914(2) 0.13854(18) 0.9314(3) 0.0661(7) Uani 1 1 d .
H10A H 0.6327 0.1907 0.9630 0.079 Uiso 1 1 calc R
H10B H 0.6471 0.0923 0.9531 0.079 Uiso 1 1 calc R
C11 C 0.4894(2) 0.12632(18) 1.0110(3) 0.0676(7) Uani 1 1 d .
H11A H 0.5054 0.0814 1.0862 0.081 Uiso 1 1 calc R
H11B H 0.4724 0.1775 1.0615 0.081 Uiso 1 1 calc R
C12 C 0.3784(2) 0.12558(13) 0.4650(3) 0.0471(5) Uani 1 1 d .
C13 C 0.29292(19) 0.11201(14) 0.3136(3) 0.0467(6) Uani 1 1 d .
C14 C 0.2554(2) 0.17937(16) 0.2183(3) 0.0587(6) Uani 1 1 d .
H14 H 0.2819 0.2330 0.2494 0.070 Uiso 1 1 calc R
C15 C 0.1793(2) 0.16875(18) 0.0777(3) 0.0664(7) Uani 1 1 d .
H15 H 0.1544 0.2151 0.0155 0.080 Uiso 1 1 calc R
C16 C 0.1405(2) 0.09021(19) 0.0297(3) 0.0661(7) Uani 1 1 d .
H16 H 0.0891 0.0830 -0.0649 0.079 Uiso 1 1 calc R
C17 C 0.1780(2) 0.02173(18) 0.1221(3) 0.0664(7) Uani 1 1 d .
H17 H 0.1529 -0.0319 0.0889 0.080 Uiso 1 1 calc R
C18 C 0.2528(2) 0.03271(16) 0.2637(3) 0.0600(7) Uani 1 1 d .
H18 H 0.2765 -0.0136 0.3262 0.072 Uiso 1 1 calc R

loop_
_atom_site_aniso_label
_atom_site_aniso_U_11
_atom_site_aniso_U_22
_atom_site_aniso_U_33
_atom_site_aniso_U_23
_atom_site_aniso_U_13
_atom_site_aniso_U_12
N1 0.0463(11) 0.0738(14) 0.0455(12) 0.0041(10) 0.0074(9) -0.0100(10)
N2 0.0396(10) 0.0689(14) 0.0547(13) -0.0001(10) 0.0080(9) -0.0085(9)
O1 0.0754(12) 0.0563(11) 0.0844(13) 0.0138(10) 0.0217(11) -0.0066(9)
O2 0.0494(10) 0.0975(14) 0.0635(12) -0.0016(10) 0.0205(9) -0.0201(9)
S1 0.0385(3) 0.0513(3) 0.0514(4) 0.0012(3) 0.0116(2) 0.0012(2)
C1 0.081(2) 0.0681(18) 0.076(2) 0.0155(15) 0.0104(16) -0.0188(15)
C2 0.0569(14) 0.0507(14) 0.0445(14) 0.0017(11) 0.0093(11) -0.0079(11)
C3 0.0451(13) 0.0619(16) 0.0530(15) -0.0034(12) 0.0162(11) -0.0129(11)
C4 0.0420(12) 0.0577(15) 0.0504(14) -0.0053(12) 0.0131(11) -0.0009(10)
C5 0.0367(11) 0.0510(13) 0.0375(12) -0.0041(10) 0.0068(9) -0.0030(9)
C6 0.0386(11) 0.0548(15) 0.0513(14) -0.0010(11) 0.0107(10) -0.0015(10)
C7 0.0435(12) 0.0555(15) 0.0555(15) 0.0002(12) 0.0092(11) 0.0033(11)
C8 0.0390(11) 0.0463(13) 0.0468(14) -0.0004(10) 0.0099(10) -0.0012(9)
C9 0.0422(12) 0.0432(12) 0.0519(14) 0.0011(11) 0.0100(11) 0.0001(10)
C10 0.0522(15) 0.0805(19) 0.0596(17) 0.0076(14) -0.0022(13) -0.0066(13)
C11 0.0594(16) 0.0830(19) 0.0550(16) 0.0002(14) -0.0007(13) -0.0063(14)
C12 0.0478(13) 0.0446(12) 0.0513(14) -0.0029(11) 0.0158(11) -0.0024(10)
C13 0.0462(12) 0.0532(14) 0.0443(13) -0.0025(11) 0.0176(10) -0.0044(10)
C14 0.0674(16) 0.0546(15) 0.0558(16) -0.0016(13) 0.0168(13) -0.0063(12)
C15 0.0743(18) 0.0750(19) 0.0506(17) 0.0066(14) 0.0146(14) 0.0025(14)
C16 0.0610(16) 0.094(2) 0.0436(15) -0.0049(15) 0.0118(12) -0.0028(15)
C17 0.0654(17) 0.0751(19) 0.0614(18) -0.0187(15) 0.0198(14) -0.0151(14)
C18 0.0667(16) 0.0557(15) 0.0577(17) -0.0022(12) 0.0130(13) -0.0038(12)

loop_
_atom_type_symbol
_atom_type_description
_atom_type_scat_dispersion_real
_atom_type_scat_dispersion_imag
_atom_type_scat_source
C C 0.0033 0.0016 'International Tables Vol C Tables 4.2.6.8 and 6.1.1.4'
H H 0.0000 0.0000 'International Tables Vol C Tables 4.2.6.8 and 6.1.1.4'
N N 0.0061 0.0033 'International Tables Vol C Tables 4.2.6.8 and 6.1.1.4'
O O 0.0106 0.0060 'International Tables Vol C Tables 4.2.6.8 and 6.1.1.4'
S S 0.1246 0.1234 'International Tables Vol C Tables 4.2.6.8 and 6.1.1.4'

loop_
_geom_angle_atom_site_label_1
_geom_angle_atom_site_label_2
_geom_angle_atom_site_label_3
_geom_angle
C9 N1 C11 111.79(19)
C9 N1 H1 124.1
C11 N1 H1 124.1
C9 N2 C10 111.6(2)
C9 N2 H2 124.2
C10 N2 H2 124.2
C2 O1 C1 117.4(2)
C8 S1 C5 104.70(10)
O1 C1 H1A 109.5
O1 C1 H1B 109.5
H1A C1 H1B 109.5
O1 C1 H1C 109.5
H1A C1 H1C 109.5
H1B C1 H1C 109.5
O1 C2 C7 115.6(2)
O1 C2 C3 124.8(2)
C7 C2 C3 119.5(2)
C4 C3 C2 119.5(2)
C4 C3 H3 120.3
C2 C3 H3 120.3
C3 C4 C5 121.5(2)
C3 C4 H4 119.2
C5 C4 H4 119.2
C4 C5 C6 117.9(2)
C4 C5 S1 118.36(17)
C6 C5 S1 123.73(17)
C7 C6 C5 121.1(2)
C7 C6 H6 119.5
C5 C6 H6 119.5
C6 C7 C2 120.5(2)
C6 C7 H7 119.7
C2 C7 H7 119.7
C12 C8 C9 120.69(19)
C12 C8 S1 121.79(16)
C9 C8 S1 117.33(17)
N2 C9 N1 109.1(2)
N2 C9 C8 126.3(2)
N1 C9 C8 124.6(2)
N2 C10 C11 103.20(19)
N2 C10 H10A 111.1
C11 C10 H10A 111.1
N2 C10 H10B 111.1
C11 C10 H10B 111.1
H10A C10 H10B 109.1
N1 C11 C10 102.5(2)
N1 C11 H11A 111.3
C10 C11 H11A 111.3
N1 C11 H11B 111.3
C10 C11 H11B 111.3
H11A C11 H11B 109.2
O2 C12 C8 123.6(2)
O2 C12 C13 117.0(2)
C8 C12 C13 119.33(19)
C14 C13 C18 118.1(2)
C14 C13 C12 120.0(2)
C18 C13 C12 121.9(2)
C13 C14 C15 121.3(2)
C13 C14 H14 119.3
C15 C14 H14 119.3
C16 C15 C14 120.0(2)
C16 C15 H15 120.0
C14 C15 H15 120.0
C15 C16 C17 119.8(2)
C15 C16 H16 120.1
C17 C16 H16 120.1
C16 C17 C18 120.1(2)
C16 C17 H17 120.0
C18 C17 H17 120.0
C17 C18 C13 120.7(2)
C17 C18 H18 119.6
C13 C18 H18 119.6

loop_
_geom_bond_atom_site_label_1
_geom_bond_atom_site_label_2
_geom_bond_distance
N1 C9 1.341(3)
N1 C11 1.457(3)
N1 H1 0.8600
N2 C9 1.334(3)
N2 C10 1.459(3)
N2 H2 0.8600
O1 C2 1.378(3)
O1 C1 1.417(3)
O2 C12 1.254(3)
S1 C8 1.755(2)
S1 C5 1.778(2)
C1 H1A 0.9600
C1 H1B 0.9600
C1 H1C 0.9600
C2 C7 1.381(3)
C2 C3 1.387(3)
C3 C4 1.383(3)
C3 H3 0.9300
C4 C5 1.384(3)
C4 H4 0.9300
C5 C6 1.393(3)
C6 C7 1.368(3)
C6 H6 0.9300
C7 H7 0.9300
C8 C12 1.409(3)
C8 C9 1.413(3)
C10 C11 1.509(3)
C10 H10A 0.9700
C10 H10B 0.9700
C11 H11A 0.9700
C11 H11B 0.9700
C12 C13 1.509(3)
C13 C14 1.379(3)
C13 C18 1.386(3)
C14 C15 1.380(3)
C14 H14 0.9300
C15 C16 1.366(3)
C15 H15 0.9300
C16 C17 1.379(4)
C16 H16 0.9300
C17 C18 1.381(3)
C17 H17 0.9300
C18 H18 0.9300

loop_
_geom_torsion_atom_site_label_1
_geom_torsion_atom_site_label_2
_geom_torsion_atom_site_label_3
_geom_torsion_atom_site_label_4
_geom_torsion
C1 O1 C2 C7 174.9(2)
C1 O1 C2 C3 -5.1(3)
O1 C2 C3 C4 179.1(2)
C7 C2 C3 C4 -0.9(3)
C2 C3 C4 C5 -0.3(3)
C3 C4 C5 C6 1.4(3)
C3 C4 C5 S1 -178.29(17)
C8 S1 C5 C4 169.52(17)
C8 S1 C5 C6 -10.1(2)
C4 C5 C6 C7 -1.3(3)
S1 C5 C6 C7 178.36(17)
C5 C6 C7 C2 0.1(4)
O1 C2 C7 C6 -179.0(2)
C3 C2 C7 C6 1.0(4)
C5 S1 C8 C12 107.30(19)
C5 S1 C8 C9 -77.62(18)
C10 N2 C9 N1 2.4(3)
C10 N2 C9 C8 -176.5(2)
C11 N1 C9 N2 6.5(3)
C11 N1 C9 C8 -174.6(2)
C12 C8 C9 N2 -0.5(3)
S1 C8 C9 N2 -175.64(18)
C12 C8 C9 N1 -179.3(2)
S1 C8 C9 N1 5.6(3)
C9 N2 C10 C11 -9.7(3)
C9 N1 C11 C10 -12.1(3)
N2 C10 C11 N1 12.3(3)
C9 C8 C12 O2 -3.7(3)
S1 C8 C12 O2 171.19(18)
C9 C8 C12 C13 177.3(2)
S1 C8 C12 C13 -7.8(3)
O2 C12 C13 C14 -64.5(3)
C8 C12 C13 C14 114.5(2)
O2 C12 C13 C18 113.4(3)
C8 C12 C13 C18 -67.6(3)
C18 C13 C14 C15 0.5(4)
C12 C13 C14 C15 178.5(2)
C13 C14 C15 C16 -0.6(4)
C14 C15 C16 C17 -0.2(4)
C15 C16 C17 C18 1.1(4)
C16 C17 C18 C13 -1.2(4)
C14 C13 C18 C17 0.4(4)
C12 C13 C18 C17 -177.6(2)
